data_7115954
loop_
_publ_author_name
'Federico Franco'
'Claudio Cometto'
'Federico Ferrero Vallana'
'Fabrizio Sordello'
'Emanuele Priola'
'Claudio Minero'
'Carlo Nervi'
'Roberto Gobetto'

_publ_section_title
;
 A local proton source in a [Mn(bpy-R)(CO)3Br]-type redox catalyst enables
 CO2 reduction even in the absence of Bronsted acids
;
_journal_name_full Chem.Commun.
_journal_page_first 14670
_journal_paper_doi 10.1039/C4cc05563B
_journal_volume 50
_journal_year 2014
_chemical_formula_moiety 'Mn1 Br1 O6 N2 C29 H26'
_chemical_formula_sum 'C4.14 H3.71 Br0.14 Mn0.14 N0.29 O0.86'
_chemical_formula_weight 90.48
_chemical_name_systematic
'fac-bromo-tricarbonyl-((4-phenyl-6-(1,3-dihydroxybenzen-2-yl)-2,2'-bipyridine)-manganese. Et2O'
_chemical_properties_physical 'Light-sensitive, Photo-sensitive'
_space_group_IT_number 2
_symmetry_cell_setting triclinic
_symmetry_space_group_name_Hall '-P 1'
_symmetry_space_group_name_H-M 'P -1'
_atom_sites_solution_hydrogens geom
_atom_sites_solution_primary direct
_atom_sites_solution_secondary difmap
_audit_creation_method SHELXL-97
_cell_angle_alpha 71.684(4)
_cell_angle_beta 69.151(4)
_cell_angle_gamma 79.227(4)
_cell_formula_units_Z 14
_cell_length_a 11.3412(5)
_cell_length_b 11.5546(5)
_cell_length_c 12.4448(6)
_cell_measurement_reflns_used 6465
_cell_measurement_temperature 293(2)
_cell_measurement_theta_max 51.3560
_cell_measurement_theta_min 4.0500
_cell_volume 1441.62(12)
_computing_cell_refinement
;
CrysAlisPro, Agilent Technologies,
Version 1.171.36.28 (release 01-02-2013 CrysAlis171 .NET)
(compiled Feb  1 2013,16:14:44)
;
_computing_data_collection
;
CrysAlisPro, Agilent Technologies,
Version 1.171.36.28 (release 01-02-2013 CrysAlis171 .NET)
(compiled Feb  1 2013,16:14:44)
;
_computing_data_reduction
;
CrysAlisPro, Agilent Technologies,
Version 1.171.36.28 (release 01-02-2013 CrysAlis171 .NET)
(compiled Feb  1 2013,16:14:44)
;
_computing_molecular_graphics 'SHELXP-97 (Sheldrick, 1997)'
_computing_structure_refinement 'SHELXL-97 (Sheldrick, 1997)'
_computing_structure_solution 'SHELXS-97 (Sheldrick, 1990)'
_diffrn_ambient_temperature 293(2)
_diffrn_detector_area_resol_mean 10.2890
_diffrn_measured_fraction_theta_full 0.977
_diffrn_measured_fraction_theta_max 0.977
_diffrn_measurement_device_type 'Xcalibur, Ruby, Gemini ultra'
_diffrn_measurement_method '\w scans'
_diffrn_radiation_monochromator graphite
_diffrn_radiation_source 'fine-focus sealed tube'
_diffrn_radiation_type MoK\a
_diffrn_radiation_wavelength 0.71073
_diffrn_reflns_av_R_equivalents 0.0319
_diffrn_reflns_av_sigmaI/netI 0.0259
_diffrn_reflns_limit_h_max 11
_diffrn_reflns_limit_h_min -11
_diffrn_reflns_limit_k_max 11
_diffrn_reflns_limit_k_min -11
_diffrn_reflns_limit_l_max 12
_diffrn_reflns_limit_l_min -12
_diffrn_reflns_number 12327
_diffrn_reflns_theta_full 29.15
_diffrn_reflns_theta_max 36.15
_diffrn_reflns_theta_min 1.82
_diffrn_standards_number 12433
_exptl_absorpt_coefficient_mu 1.851
_exptl_absorpt_correction_T_max 1.000
_exptl_absorpt_correction_T_min 0.130
_exptl_absorpt_correction_type numerical
_exptl_crystal_colour orange
_exptl_crystal_density_diffrn 1.459
_exptl_crystal_density_method 'not measured'
_exptl_crystal_description prism
_exptl_crystal_F_000 644
_exptl_crystal_recrystallization_method 'slow evaporation from dierthyl ether'
_exptl_crystal_size_max 0.450
_exptl_crystal_size_mid 0.200
_exptl_crystal_size_min 0.150
_refine_diff_density_max 0.704
_refine_diff_density_min -0.481
_refine_diff_density_rms 0.053
_refine_ls_extinction_method none
_refine_ls_goodness_of_fit_ref 1.037
_refine_ls_hydrogen_treatment mixed
_refine_ls_matrix_type full
_refine_ls_number_parameters 373
_refine_ls_number_reflns 3085
_refine_ls_number_restraints 54
_refine_ls_restrained_S_all 1.040
_refine_ls_R_factor_all 0.0480
_refine_ls_R_factor_gt 0.0413
_refine_ls_shift/su_max 0.025
_refine_ls_shift/su_mean 0.001
_refine_ls_structure_factor_coef Fsqd
_refine_ls_weighting_details 'calc w=1/[\s^2^(Fo^2^)+(0.0560P)^2^+2.1789P] where P=(Fo^2^+2Fc^2^)/3'
_refine_ls_weighting_scheme calc
_refine_ls_wR_factor_gt 0.1052
_refine_ls_wR_factor_ref 0.1104
_reflns_number_gt 2724
_reflns_number_total 3085
_reflns_threshold_expression >2sigma(I)
_cod_data_source_file c4cc05563b2.cif
_cod_data_source_block preex
_cod_original_cell_volume 1441.62(11)
_cod_original_sg_symbol_H-M P-1
_cod_database_code 7115954

loop_
_symmetry_equiv_pos_as_xyz
'x, y, z'
'-x, -y, -z'

loop_
_atom_site_label
_atom_site_type_symbol
_atom_site_fract_x
_atom_site_fract_y
_atom_site_fract_z
_atom_site_U_iso_or_equiv
_atom_site_adp_type
_atom_site_occupancy
_atom_site_symmetry_multiplicity
_atom_site_calc_flag
_atom_site_refinement_flags
_atom_site_disorder_assembly
_atom_site_disorder_group
Mn1 Mn 0.28762(7) 0.19789(7) 0.01690(7) 0.0547(3) Uani 1 1 d . . .
Br1 Br 0.32727(5) 0.40918(5) -0.12862(5) 0.0617(2) Uani 1 1 d . . .
N1 N 0.1124(4) 0.2175(3) -0.0012(3) 0.0505(10) Uani 1 1 d D . .
C1 C 0.0772(6) 0.1610(5) -0.0632(5) 0.0653(15) Uani 1 1 d D . .
H1 H 0.1366 0.1086 -0.1030 0.078 Uiso 1 1 calc R . .
C2 C -0.0435(7) 0.1782(6) -0.0697(5) 0.0756(18) Uani 1 1 d D . .
H2 H -0.0651 0.1366 -0.1122 0.091 Uiso 1 1 calc R . .
C3 C -0.1312(6) 0.2561(6) -0.0139(6) 0.0746(17) Uani 1 1 d D . .
H3 H -0.2131 0.2687 -0.0179 0.090 Uiso 1 1 calc R . .
C4 C -0.0968(5) 0.3166(5) 0.0490(5) 0.0613(14) Uani 1 1 d D . .
H4 H -0.1546 0.3716 0.0864 0.074 Uiso 1 1 calc R . .
C5 C 0.0261(5) 0.2935(4) 0.0555(4) 0.0475(12) Uani 1 1 d D . .
N2 N 0.1817(3) 0.2928(3) 0.1430(3) 0.0421(9) Uani 1 1 d D . .
C6 C 0.0680(4) 0.3442(4) 0.1295(4) 0.0415(11) Uani 1 1 d D . .
C7 C -0.0040(4) 0.4319(4) 0.1844(4) 0.0459(12) Uani 1 1 d D . .
H7 H -0.0801 0.4660 0.1707 0.055 Uiso 1 1 calc R . .
C8 C 0.0360(5) 0.4703(4) 0.2605(4) 0.0478(12) Uani 1 1 d D . .
C9 C 0.1480(5) 0.4127(4) 0.2779(4) 0.0493(12) Uani 1 1 d D . .
H9 H 0.1772 0.4334 0.3299 0.059 Uiso 1 1 calc R . .
C10 C 0.2192(4) 0.3248(4) 0.2205(4) 0.0449(12) Uani 1 1 d D . .
C11 C -0.0378(5) 0.5658(5) 0.3199(4) 0.0587(14) Uani 1 1 d D . .
C12 C -0.1674(6) 0.5866(5) 0.3443(5) 0.0761(17) Uani 1 1 d D . .
H12 H -0.2102 0.5385 0.3253 0.091 Uiso 1 1 calc R . .
C13 C -0.2339(7) 0.6787(7) 0.3970(6) 0.100(2) Uani 1 1 d D . .
H13 H -0.3213 0.6911 0.4144 0.120 Uiso 1 1 calc R . .
C14 C -0.1726(10) 0.7511(7) 0.4237(6) 0.111(3) Uani 1 1 d D . .
H14 H -0.2177 0.8138 0.4576 0.133 Uiso 1 1 calc R . .
C15 C -0.0457(9) 0.7316(7) 0.4007(7) 0.108(3) Uani 1 1 d D . .
H15 H -0.0042 0.7803 0.4203 0.130 Uiso 1 1 calc R . .
C16 C 0.0234(7) 0.6397(5) 0.3482(6) 0.0816(19) Uani 1 1 d D . .
H16 H 0.1107 0.6277 0.3320 0.098 Uiso 1 1 calc R . .
C17 C 0.3363(4) 0.2647(4) 0.2493(4) 0.0447(12) Uani 1 1 d D . .
C18 C 0.4372(5) 0.3334(5) 0.2205(5) 0.0571(14) Uani 1 1 d D . .
C19 C 0.5417(5) 0.2810(5) 0.2563(5) 0.0715(16) Uani 1 1 d D . .
H19 H 0.6095 0.3266 0.2364 0.086 Uiso 1 1 calc R . .
C20 C 0.5443(5) 0.1611(6) 0.3214(5) 0.0740(17) Uani 1 1 d D . .
H20 H 0.6151 0.1257 0.3448 0.089 Uiso 1 1 calc R . .
C21 C 0.4453(5) 0.0915(5) 0.3530(5) 0.0602(14) Uani 1 1 d D . .
H21 H 0.4485 0.0103 0.3978 0.072 Uiso 1 1 calc R . .
C22 C 0.3407(5) 0.1445(4) 0.3171(4) 0.0476(12) Uani 1 1 d D . .
C23 C 0.2625(5) 0.0463(6) 0.1142(5) 0.0616(14) Uani 1 1 d . . .
C24 C 0.4451(6) 0.1907(5) 0.0269(5) 0.0606(14) Uani 1 1 d . . .
C25 C 0.3641(6) 0.1360(5) -0.1083(5) 0.0702(16) Uani 1 1 d . . .
C26 C 0.1006(11) 0.9067(14) 0.6403(11) 0.276(7) Uani 1 1 d DU . .
H26A H 0.0286 0.8820 0.7094 0.414 Uiso 1 1 calc R . .
H26B H 0.0753 0.9767 0.5845 0.414 Uiso 1 1 calc R . .
H26C H 0.1642 0.9274 0.6638 0.414 Uiso 1 1 calc R . .
C27 C 0.1450(16) 0.8201(17) 0.5921(11) 0.381(4) Uani 1 1 d DU A .
H27A H 0.0791 0.7985 0.5709 0.457 Uiso 1 1 calc R . .
H27B H 0.1679 0.7493 0.6502 0.457 Uiso 1 1 calc R . .
C28A C 0.287(2) 0.747(2) 0.438(3) 0.154(8) Uani 0.52(2) 1 d PDU A 1
H28A H 0.2190 0.6925 0.4731 0.185 Uiso 0.52(2) 1 calc PR A 1
H28B H 0.2993 0.7775 0.3535 0.185 Uiso 0.52(2) 1 calc PR A 1
C29A C 0.395(2) 0.682(2) 0.456(3) 0.168(12) Uani 0.52(2) 1 d PDU A 1
H29A H 0.4186 0.6179 0.4164 0.252 Uiso 0.52(2) 1 calc PR A 1
H29B H 0.3814 0.6469 0.5398 0.252 Uiso 0.52(2) 1 calc PR A 1
H29C H 0.4620 0.7356 0.4234 0.252 Uiso 0.52(2) 1 calc PR A 1
C28B C 0.362(2) 0.757(2) 0.452(3) 0.134(8) Uani 0.48(2) 1 d PDU A 2
H28C H 0.4369 0.8001 0.4041 0.160 Uiso 0.48(2) 1 calc PR A 2
H28D H 0.3787 0.6984 0.5215 0.160 Uiso 0.48(2) 1 calc PR A 2
C29B C 0.332(3) 0.694(3) 0.3834(19) 0.151(10) Uani 0.48(2) 1 d PDU A 2
H29D H 0.4019 0.6356 0.3594 0.226 Uiso 0.48(2) 1 calc PR A 2
H29E H 0.3180 0.7518 0.3138 0.226 Uiso 0.48(2) 1 calc PR A 2
H29F H 0.2577 0.6517 0.4310 0.226 Uiso 0.48(2) 1 calc PR A 2
O1 O 0.2363(3) 0.0834(3) 0.3492(3) 0.0609(9) Uani 1 1 d . . .
H1A H 0.2492 0.0125 0.3864 0.091 Uiso 1 1 calc R . .
O2 O 0.4264(4) 0.4521(3) 0.1563(4) 0.0805(12) Uani 1 1 d . . .
H2A H 0.4930 0.4828 0.1373 0.121 Uiso 1 1 calc R . .
O3 O 0.2451(4) -0.0509(4) 0.1690(4) 0.0837(12) Uani 1 1 d . . .
O4 O 0.5486(4) 0.1827(4) 0.0232(4) 0.0893(13) Uani 1 1 d . . .
O5 O 0.4143(5) 0.0969(4) -0.1885(4) 0.1105(17) Uani 1 1 d . . .
O6 O 0.2506(6) 0.8455(4) 0.4903(5) 0.1166(17) Uani 1 1 d DU . .

loop_
_atom_site_aniso_label
_atom_site_aniso_U_11
_atom_site_aniso_U_22
_atom_site_aniso_U_33
_atom_site_aniso_U_23
_atom_site_aniso_U_13
_atom_site_aniso_U_12
Mn1 0.0592(6) 0.0485(5) 0.0574(5) -0.0165(4) -0.0187(4) -0.0029(4)
Br1 0.0576(4) 0.0560(4) 0.0683(4) -0.0066(3) -0.0211(3) -0.0129(3)
N1 0.058(3) 0.046(2) 0.053(2) -0.013(2) -0.019(2) -0.015(2)
C1 0.085(5) 0.056(3) 0.066(4) -0.019(3) -0.027(3) -0.021(3)
C2 0.095(5) 0.077(4) 0.076(4) -0.019(3) -0.040(4) -0.034(4)
C3 0.072(4) 0.085(4) 0.085(4) -0.015(4) -0.046(4) -0.023(4)
C4 0.053(4) 0.068(4) 0.065(4) -0.011(3) -0.024(3) -0.014(3)
C5 0.048(3) 0.046(3) 0.048(3) -0.001(2) -0.019(3) -0.016(2)
N2 0.041(2) 0.042(2) 0.044(2) -0.0111(18) -0.0119(19) -0.0079(18)
C6 0.039(3) 0.044(3) 0.042(3) -0.008(2) -0.013(2) -0.009(2)
C7 0.038(3) 0.049(3) 0.047(3) -0.008(2) -0.013(2) -0.004(2)
C8 0.052(3) 0.047(3) 0.045(3) -0.009(2) -0.020(3) -0.004(2)
C9 0.057(3) 0.049(3) 0.051(3) -0.018(3) -0.025(3) -0.004(3)
C10 0.048(3) 0.041(3) 0.045(3) -0.006(2) -0.015(2) -0.010(2)
C11 0.071(4) 0.055(3) 0.049(3) -0.016(3) -0.024(3) 0.010(3)
C12 0.072(5) 0.082(4) 0.067(4) -0.028(3) -0.018(3) 0.016(3)
C13 0.086(5) 0.112(6) 0.090(5) -0.044(5) -0.019(4) 0.033(5)
C14 0.151(8) 0.102(6) 0.082(5) -0.056(4) -0.044(5) 0.054(6)
C15 0.162(8) 0.091(5) 0.109(6) -0.060(5) -0.081(6) 0.034(5)
C16 0.102(5) 0.076(4) 0.090(5) -0.047(4) -0.052(4) 0.021(4)
C17 0.046(3) 0.044(3) 0.047(3) -0.011(2) -0.019(2) -0.005(2)
C18 0.056(4) 0.048(3) 0.074(4) -0.013(3) -0.031(3) -0.005(3)
C19 0.058(4) 0.066(4) 0.095(4) -0.009(3) -0.037(3) -0.013(3)
C20 0.060(4) 0.077(4) 0.093(4) -0.020(4) -0.042(3) 0.004(3)
C21 0.066(4) 0.050(3) 0.064(4) -0.012(3) -0.027(3) 0.004(3)
C22 0.049(3) 0.050(3) 0.048(3) -0.016(3) -0.016(3) -0.005(3)
C23 0.073(4) 0.057(4) 0.060(4) -0.022(3) -0.022(3) -0.003(3)
C24 0.058(4) 0.061(3) 0.059(3) -0.019(3) -0.018(3) 0.006(3)
C25 0.087(4) 0.054(3) 0.067(4) -0.018(3) -0.021(3) -0.002(3)
C26 0.158(10) 0.49(2) 0.112(10) 0.137(9) -0.080(8) -0.182(11)
C27 0.486(11) 0.635(15) 0.072(8) 0.037(12) -0.024(9) -0.523
C28A 0.21(2) 0.114(15) 0.18(2) -0.039(12) -0.102(19) -0.028(14)
C29A 0.124(16) 0.16(2) 0.20(3) -0.06(2) -0.011(15) -0.031(14)
C28B 0.156(18) 0.083(14) 0.160(17) -0.027(13) -0.047(16) -0.018(11)
C29B 0.18(2) 0.18(2) 0.099(15) -0.040(14) -0.069(15) 0.010(18)
O1 0.065(2) 0.050(2) 0.065(2) -0.0032(18) -0.0237(19) -0.0151(19)
O2 0.068(3) 0.057(2) 0.117(3) 0.009(2) -0.049(3) -0.0250(19)
O3 0.123(4) 0.049(3) 0.077(3) -0.007(2) -0.035(3) -0.012(2)
O4 0.054(3) 0.121(4) 0.098(3) -0.046(3) -0.028(2) 0.017(2)
O5 0.144(5) 0.096(3) 0.085(3) -0.054(3) -0.015(3) 0.013(3)
O6 0.148(5) 0.071(3) 0.119(4) -0.001(3) -0.047(4) -0.016(3)

loop_
_atom_type_symbol
_atom_type_description
_atom_type_scat_dispersion_real
_atom_type_scat_dispersion_imag
_atom_type_scat_source
C C 0.0033 0.0016 'International Tables Vol C Tables 4.2.6.8 and 6.1.1.4'
H H 0.0000 0.0000 'International Tables Vol C Tables 4.2.6.8 and 6.1.1.4'
N N 0.0061 0.0033 'International Tables Vol C Tables 4.2.6.8 and 6.1.1.4'
O O 0.0106 0.0060 'International Tables Vol C Tables 4.2.6.8 and 6.1.1.4'
Mn Mn 0.3368 0.7283 'International Tables Vol C Tables 4.2.6.8 and 6.1.1.4'
Br Br -0.2901 2.4595 'International Tables Vol C Tables 4.2.6.8 and 6.1.1.4'

loop_
_geom_angle_atom_site_label_1
_geom_angle_atom_site_label_2
_geom_angle_atom_site_label_3
_geom_angle
C25 Mn1 C23 90.2(2)
C25 Mn1 C24 86.1(3)
C23 Mn1 C24 92.4(2)
C25 Mn1 N1 94.1(2)
C23 Mn1 N1 91.4(2)
C24 Mn1 N1 176.2(2)
C25 Mn1 N2 169.7(2)
C23 Mn1 N2 97.15(19)
C24 Mn1 N2 100.78(19)
N1 Mn1 N2 78.57(15)
C25 Mn1 Br1 87.42(18)
C23 Mn1 Br1 177.60(17)
C24 Mn1 Br1 87.58(17)
N1 Mn1 Br1 88.64(11)
N2 Mn1 Br1 85.20(10)
C5 N1 C1 118.4(4)
C5 N1 Mn1 115.7(3)
C1 N1 Mn1 125.9(4)
N1 C1 C2 122.3(5)
C3 C2 C1 119.7(5)
C2 C3 C4 119.0(5)
C3 C4 C5 119.0(5)
N1 C5 C4 121.5(4)
N1 C5 C6 115.5(4)
C4 C5 C6 122.9(5)
C10 N2 C6 117.3(4)
C10 N2 Mn1 128.5(3)
C6 N2 Mn1 113.3(3)
N2 C6 C7 122.8(4)
N2 C6 C5 114.1(4)
C7 C6 C5 123.0(4)
C6 C7 C8 120.7(4)
C9 C8 C7 115.6(4)
C9 C8 C11 122.0(4)
C7 C8 C11 122.4(4)
C8 C9 C10 122.4(4)
N2 C10 C9 121.1(4)
N2 C10 C17 120.9(4)
C9 C10 C17 118.0(4)
C12 C11 C16 118.5(5)
C12 C11 C8 121.3(5)
C16 C11 C8 120.1(5)
C11 C12 C13 120.2(7)
C14 C13 C12 120.7(7)
C15 C14 C13 119.8(7)
C14 C15 C16 120.8(7)
C11 C16 C15 120.0(7)
C22 C17 C18 119.0(4)
C22 C17 C10 120.6(4)
C18 C17 C10 119.9(4)
O2 C18 C19 123.2(5)
O2 C18 C17 116.5(4)
C19 C18 C17 120.3(5)
C20 C19 C18 119.3(5)
C19 C20 C21 121.8(5)
C20 C21 C22 118.8(5)
O1 C22 C17 116.8(4)
O1 C22 C21 122.4(4)
C17 C22 C21 120.8(5)
O3 C23 Mn1 175.1(5)
O4 C24 Mn1 173.4(5)
O5 C25 Mn1 179.2(6)
C26 C27 O6 114.6(13)
C29A C28A O6 112(2)
C29B C28B O6 108(2)
C28A O6 C27 110.0(15)
C28A O6 C28B 38.2(12)
C27 O6 C28B 126.4(15)

loop_
_geom_bond_atom_site_label_1
_geom_bond_atom_site_label_2
_geom_bond_distance
Mn1 C25 1.788(6)
Mn1 C23 1.795(6)
Mn1 C24 1.818(6)
Mn1 N1 2.042(4)
Mn1 N2 2.087(4)
Mn1 Br1 2.5483(9)
N1 C5 1.343(6)
N1 C1 1.348(6)
C1 C2 1.374(8)
C2 C3 1.360(8)
C3 C4 1.385(7)
C4 C5 1.395(7)
C5 C6 1.473(6)
N2 C10 1.350(6)
N2 C6 1.360(5)
C6 C7 1.375(6)
C7 C8 1.393(6)
C8 C9 1.376(6)
C8 C11 1.481(7)
C9 C10 1.390(6)
C10 C17 1.488(6)
C11 C12 1.380(8)
C11 C16 1.384(8)
C12 C13 1.385(9)
C13 C14 1.360(11)
C14 C15 1.352(11)
C15 C16 1.390(9)
C17 C22 1.382(6)
C17 C18 1.392(7)
C18 O2 1.361(6)
C18 C19 1.381(7)
C19 C20 1.368(8)
C20 C21 1.374(8)
C21 C22 1.384(7)
C22 O1 1.363(6)
C23 O3 1.128(6)
C24 O4 1.146(6)
C25 O5 1.143(6)
C26 C27 1.261(17)
C27 O6 1.394(12)
C28A C29A 1.365(18)
C28A O6 1.410(17)
C28B C29B 1.432(18)
C28B O6 1.508(17)
